data_7245914
loop_
_publ_author_name
'Tavakoli-Quchani, Fatemeh'
'Salimi, Alireza'
'Notash, Behrouz'
'Samie, Ali'
'Garrison, Jered C.'

_publ_section_title
;
 Polymorphism in carboxamide compounds with high-Z&#x2032; crystal
 structures
;
_journal_issue 2
_journal_name_full CrystEngComm
_journal_page_first 299
_journal_page_last 308
_journal_paper_doi 10.1039/D2CE01171A
_journal_volume 25
_journal_year 2023
_chemical_formula_sum 'C8 H6 N4 O S'
_chemical_formula_weight 206.23
_space_group_crystal_system monoclinic
_space_group_IT_number 14
_space_group_name_Hall '-P 2ybc'
_space_group_name_H-M_alt 'P 1 21/c 1'
_atom_sites_solution_hydrogens geom
_audit_creation_method SHELXL-2018/3
_audit_update_record
;
2021-10-14 deposited with the CCDC.	2022-11-17 downloaded from the CCDC.
;
_cell_angle_alpha 90
_cell_angle_beta 101.58(3)
_cell_angle_gamma 90
_cell_formula_units_Z 8
_cell_length_a 19.421(4)
_cell_length_b 11.050(2)
_cell_length_c 8.1836(16)
_cell_measurement_reflns_used 3100
_cell_measurement_temperature 298(2)
_cell_measurement_theta_max 25.247
_cell_measurement_theta_min 2.825
_cell_volume 1720.5(6)
_computing_cell_refinement 'X-Area 1.31 (Stoe & Cie GmbH, 2005)'
_computing_data_collection 'X-Area 1.31 (Stoe & Cie GmbH, 2005)'
_computing_data_reduction 'X-Area 1.31 (Stoe & Cie GmbH, 2005)'
_computing_molecular_graphics 'ORTEP-3 for Windows (Farrugia, 1997)'
_computing_publication_material 'WinGX (Farrugia, 1999)'
_computing_structure_refinement 'SHELXL-2018/3 (Sheldrick, 2018)'
_diffrn_ambient_temperature 298(2)
_diffrn_detector_area_resol_mean '0.15 mm'
_diffrn_measured_fraction_theta_full 0.996
_diffrn_measured_fraction_theta_max 0.996
_diffrn_measurement_device_type 'STOE IPDS II'
_diffrn_measurement_method 'rotation method'
_diffrn_radiation_type MoK\a
_diffrn_radiation_wavelength 0.71073
_diffrn_reflns_av_R_equivalents 0.2426
_diffrn_reflns_av_unetI/netI 0.2499
_diffrn_reflns_Laue_measured_fraction_full 0.996
_diffrn_reflns_Laue_measured_fraction_max 0.996
_diffrn_reflns_limit_h_max 22
_diffrn_reflns_limit_h_min -23
_diffrn_reflns_limit_k_max 13
_diffrn_reflns_limit_k_min -13
_diffrn_reflns_limit_l_max 9
_diffrn_reflns_limit_l_min -9
_diffrn_reflns_number 8882
_diffrn_reflns_point_group_measured_fraction_full 0.996
_diffrn_reflns_point_group_measured_fraction_max 0.996
_diffrn_reflns_theta_full 25.242
_diffrn_reflns_theta_max 25.247
_diffrn_reflns_theta_min 2.825
_diffrn_source 'fine-focus sealed tube'
_exptl_absorpt_coefficient_mu 0.343
_exptl_crystal_colour colourless
_exptl_crystal_density_diffrn 1.592
_exptl_crystal_description PLATE
_exptl_crystal_F_000 848
_exptl_crystal_size_max 0.50
_exptl_crystal_size_mid 0.30
_exptl_crystal_size_min 0.10
_refine_diff_density_max 0.564
_refine_diff_density_min -0.405
_refine_diff_density_rms 0.105
_refine_ls_extinction_method none
_refine_ls_goodness_of_fit_ref 1.047
_refine_ls_hydrogen_treatment constr
_refine_ls_matrix_type full
_refine_ls_number_parameters 211
_refine_ls_number_reflns 3100
_refine_ls_number_restraints 0
_refine_ls_restrained_S_all 1.047
_refine_ls_R_factor_all 0.2322
_refine_ls_R_factor_gt 0.1225
_refine_ls_shift/su_max 0.000
_refine_ls_shift/su_mean 0.000
_refine_ls_structure_factor_coef Fsqd
_refine_ls_weighting_details 'w=1/[\s^2^(Fo^2^)+(0.0544P)^2^] where P=(Fo^2^+2Fc^2^)/3'
_refine_ls_weighting_scheme calc
_refine_ls_wR_factor_gt 0.1831
_refine_ls_wR_factor_ref 0.2179
_reflns_Friedel_coverage 0.000
_reflns_number_gt 1448
_reflns_number_total 3100
_reflns_threshold_expression 'I > 2\s(I)'
_cod_data_source_file d2ce01171a2.cif
_cod_data_source_block shelx_CCDC1
_cod_depositor_comments 'Adding full bibliography for 7245912--7245914.cif.'
_cod_original_cell_volume 1720.4(6)
_cod_original_sg_symbol_H-M 'P 21/c'
_cod_database_code 7245914
_shelx_shelxl_version_number 2018/3
_shelx_space_group_comment
;
The symmetry employed for this shelxl refinement is uniquely defined
by the following loop, which should always be used as a source of
symmetry information in preference to the above space-group names.
They are only intended as comments.
;

loop_
_space_group_symop_operation_xyz
'x, y, z'
'-x, y+1/2, -z+1/2'
'-x, -y, -z'
'x, -y-1/2, z-1/2'

loop_
_atom_site_label
_atom_site_type_symbol
_atom_site_fract_x
_atom_site_fract_y
_atom_site_fract_z
_atom_site_U_iso_or_equiv
_atom_site_adp_type
_atom_site_occupancy
_atom_site_site_symmetry_order
_atom_site_calc_flag
_atom_site_refinement_flags_posn
_atom_site_refinement_flags_adp
_atom_site_refinement_flags_occupancy
_atom_site_disorder_assembly
_atom_site_disorder_group
C1 C 0.1586(5) 0.2569(9) 1.1457(13) 0.019(2) Uani 1 1 d . . . . .
C2 C 0.2305(4) 0.1361(9) 1.3116(12) 0.0186(16) Uani 1 1 d . . . . .
H2 H 0.248369 0.062714 1.357097 0.022 Uiso 1 1 calc R U . . .
C3 C 0.2598(5) 0.2459(8) 1.3679(13) 0.0186(16) Uani 1 1 d . . . . .
H3 H 0.299111 0.255117 1.453077 0.022 Uiso 1 1 calc R U . . .
C4 C 0.0868(4) 0.3995(8) 0.9683(12) 0.0182(14) Uani 1 1 d . . . . .
C5 C 0.0242(5) 0.4172(8) 0.8283(12) 0.0177(12) Uani 1 1 d . . . . .
C6 C -0.0722(5) 0.3422(8) 0.6516(13) 0.025(3) Uani 1 1 d . . . . .
H6 H -0.101270 0.277898 0.609308 0.030 Uiso 1 1 calc R U . . .
C7 C -0.0869(5) 0.4564(8) 0.5822(12) 0.015(2) Uani 1 1 d . . . . .
H7 H -0.126064 0.467522 0.497325 0.019 Uiso 1 1 calc R U . . .
C8 C 0.0094(4) 0.5294(8) 0.7581(12) 0.0177(12) Uani 1 1 d . . . . .
H8 H 0.039213 0.593446 0.797859 0.021 Uiso 1 1 calc R U . . .
N1 N 0.1741(4) 0.1432(7) 1.1856(10) 0.0178(18) Uani 1 1 d . . . . .
N2 N 0.1023(4) 0.2853(7) 1.0211(10) 0.0182(14) Uani 1 1 d . . . . .
H2N H 0.075676 0.227550 0.974705 0.022 Uiso 1 1 calc R U . . .
N3 N -0.0168(4) 0.3210(7) 0.7788(10) 0.0177(12) Uani 1 1 d . . . . .
N4 N -0.0451(4) 0.5505(7) 0.6366(10) 0.022(2) Uani 1 1 d . . . . .
O1 O 0.1205(3) 0.4890(6) 1.0314(9) 0.0221(16) Uani 1 1 d . . . . .
S1 S 0.21365(12) 0.3634(2) 1.2592(3) 0.0201(6) Uani 1 1 d . . . . .
C9 C 0.3391(5) 0.7742(8) 0.9877(13) 0.0160(14) Uani 1 1 d . . . . .
C10 C 0.2645(4) 0.6602(9) 1.0835(12) 0.0204(16) Uani 1 1 d . . . . .
H10 H 0.245105 0.587752 1.110486 0.024 Uiso 1 1 calc R U . . .
C11 C 0.2369(5) 0.7687(8) 1.1126(12) 0.0204(16) Uani 1 1 d . . . . .
H11 H 0.197645 0.779485 1.160056 0.024 Uiso 1 1 calc R U . . .
C12 C 0.4120(5) 0.9179(8) 0.8759(13) 0.021(2) Uani 1 1 d . . . . .
C13 C 0.4743(5) 0.9316(7) 0.7983(12) 0.015(2) Uani 1 1 d . . . . .
C14 C 0.5675(5) 0.8546(9) 0.7066(13) 0.0266(16) Uani 1 1 d . . . . .
H14 H 0.596119 0.789647 0.691988 0.032 Uiso 1 1 calc R U . . .
C15 C 0.5848(5) 0.9676(8) 0.6560(12) 0.019(2) Uani 1 1 d . . . . .
H15 H 0.623795 0.976045 0.606981 0.023 Uiso 1 1 calc R U . . .
C16 C 0.4912(5) 1.0437(8) 0.7456(12) 0.019(2) Uani 1 1 d . . . . .
H16 H 0.462457 1.108763 0.759148 0.022 Uiso 1 1 calc R U . . .
N5 N 0.3229(4) 0.6627(7) 1.0119(11) 0.023(2) Uani 1 1 d . . . . .
N6 N 0.3957(4) 0.8037(7) 0.9157(10) 0.0160(14) Uani 1 1 d . . . . .
H6N H 0.422202 0.745825 0.894811 0.019 Uiso 1 1 calc R U . . .
N7 N 0.5115(4) 0.8333(7) 0.7759(11) 0.0266(16) Uani 1 1 d . . . . .
N8 N 0.5470(4) 1.0646(6) 0.6756(11) 0.022(2) Uani 1 1 d . . . . .
O2 O 0.3791(3) 1.0053(5) 0.9069(9) 0.0216(16) Uani 1 1 d . . . . .
S2 S 0.28549(12) 0.8841(2) 1.0485(3) 0.0220(6) Uani 1 1 d . . . . .

loop_
_atom_site_aniso_label
_atom_site_aniso_U_11
_atom_site_aniso_U_22
_atom_site_aniso_U_33
_atom_site_aniso_U_23
_atom_site_aniso_U_13
_atom_site_aniso_U_12
C1 0.015(5) 0.030(6) 0.013(6) 0.012(4) 0.002(4) 0.002(4)
C2 0.011(3) 0.022(3) 0.026(4) 0.008(3) 0.011(3) 0.009(3)
C3 0.011(3) 0.022(3) 0.026(4) 0.008(3) 0.011(3) 0.009(3)
C4 0.010(3) 0.025(3) 0.017(4) 0.001(3) -0.002(3) -0.002(3)
C5 0.009(2) 0.020(3) 0.025(3) -0.001(2) 0.005(2) 0.0016(19)
C6 0.023(5) 0.014(5) 0.034(7) 0.013(4) 0.000(5) -0.005(4)
C7 0.014(4) 0.011(4) 0.019(6) -0.002(4) -0.003(4) 0.002(4)
C8 0.009(2) 0.020(3) 0.025(3) -0.001(2) 0.005(2) 0.0016(19)
N1 0.019(4) 0.021(5) 0.014(5) -0.003(4) 0.006(3) -0.001(4)
N2 0.010(3) 0.025(3) 0.017(4) 0.001(3) -0.002(3) -0.002(3)
N3 0.009(2) 0.020(3) 0.025(3) -0.001(2) 0.005(2) 0.0016(19)
N4 0.021(5) 0.024(4) 0.022(5) 0.004(4) 0.005(4) 0.011(3)
O1 0.013(3) 0.017(4) 0.033(5) 0.000(3) -0.001(3) -0.003(3)
S1 0.0136(12) 0.0204(13) 0.0245(15) -0.0035(12) -0.0001(10) -0.0013(10)
C9 0.008(3) 0.018(3) 0.023(4) 0.000(3) 0.008(2) -0.002(2)
C10 0.009(3) 0.027(4) 0.025(4) 0.004(3) 0.002(3) -0.005(3)
C11 0.009(3) 0.027(4) 0.025(4) 0.004(3) 0.002(3) -0.005(3)
C12 0.019(5) 0.009(5) 0.032(7) -0.011(4) -0.002(5) 0.004(4)
C13 0.017(5) 0.008(5) 0.017(6) -0.005(4) -0.001(4) 0.001(4)
C14 0.022(3) 0.022(3) 0.041(5) 0.000(3) 0.018(3) 0.002(3)
C15 0.013(4) 0.023(5) 0.018(6) -0.001(4) -0.004(4) 0.003(4)
C16 0.021(5) 0.007(4) 0.027(7) 0.001(4) 0.002(4) 0.002(4)
N5 0.026(4) 0.014(4) 0.026(5) -0.002(4) 0.000(4) 0.008(3)
N6 0.008(3) 0.018(3) 0.023(4) 0.000(3) 0.008(2) -0.002(2)
N7 0.022(3) 0.022(3) 0.041(5) 0.000(3) 0.018(3) 0.002(3)
N8 0.019(5) 0.012(4) 0.033(6) -0.002(4) 0.003(4) 0.002(3)
O2 0.023(3) 0.010(3) 0.036(5) -0.005(3) 0.014(3) 0.004(3)
S2 0.0183(13) 0.0217(13) 0.0270(16) 0.0022(12) 0.0073(11) 0.0031(10)

loop_
_atom_type_symbol
_atom_type_description
_atom_type_scat_dispersion_real
_atom_type_scat_dispersion_imag
_atom_type_scat_source
C C 0.0033 0.0016 'International Tables Vol C Tables 4.2.6.8 and 6.1.1.4'
H H 0.0000 0.0000 'International Tables Vol C Tables 4.2.6.8 and 6.1.1.4'
N N 0.0061 0.0033 'International Tables Vol C Tables 4.2.6.8 and 6.1.1.4'
O O 0.0106 0.0060 'International Tables Vol C Tables 4.2.6.8 and 6.1.1.4'
S S 0.1246 0.1234 'International Tables Vol C Tables 4.2.6.8 and 6.1.1.4'

loop_
_geom_angle_atom_site_label_1
_geom_angle_atom_site_label_2
_geom_angle_atom_site_label_3
_geom_angle
_geom_angle_site_symmetry_1
_geom_angle_site_symmetry_3
_geom_angle_publ_flag
N1 C1 N2 120.7(9) . . ?
N1 C1 S1 115.5(7) . . ?
N2 C1 S1 123.9(7) . . ?
N1 C2 C3 115.0(8) . . ?
C2 C3 S1 110.7(7) . . ?
O1 C4 N2 123.2(8) . . ?
O1 C4 C5 119.4(8) . . ?
N2 C4 C5 117.3(8) . . ?
N3 C5 C8 121.9(8) . . ?
N3 C5 C4 117.8(8) . . ?
C8 C5 C4 120.3(8) . . ?
N3 C6 C7 122.4(8) . . ?
N4 C7 C6 120.6(8) . . ?
N4 C8 C5 122.9(9) . . ?
C1 N1 C2 110.8(8) . . ?
C4 N2 C1 123.0(8) . . ?
C5 N3 C6 115.1(8) . . ?
C8 N4 C7 117.0(8) . . ?
C3 S1 C1 88.0(5) . . ?
N5 C9 N6 121.8(8) . . ?
N5 C9 S2 116.3(7) . . ?
N6 C9 S2 121.9(7) . . ?
C11 C10 N5 116.5(9) . . ?
C10 C11 S2 109.9(8) . . ?
O2 C12 N6 122.2(9) . . ?
O2 C12 C13 121.1(8) . . ?
N6 C12 C13 116.6(8) . . ?
N7 C13 C16 121.4(9) . . ?
N7 C13 C12 119.0(8) . . ?
C16 C13 C12 119.6(8) . . ?
N7 C14 C15 123.5(9) . . ?
N8 C15 C14 121.4(10) . . ?
N8 C16 C13 123.6(9) . . ?
C9 N5 C10 109.3(8) . . ?
C12 N6 C9 124.4(8) . . ?
C13 N7 C14 114.8(8) . . ?
C15 N8 C16 115.2(8) . . ?
C11 S2 C9 88.0(5) . . ?

loop_
_geom_bond_atom_site_label_1
_geom_bond_atom_site_label_2
_geom_bond_distance
_geom_bond_site_symmetry_2
_geom_bond_publ_flag
C1 N1 1.318(12) . ?
C1 N2 1.373(12) . ?
C1 S1 1.730(10) . ?
C2 N1 1.347(11) . ?
C2 C3 1.379(13) . ?
C3 S1 1.721(9) . ?
C4 O1 1.239(10) . ?
C4 N2 1.349(12) . ?
C4 C5 1.507(12) . ?
C5 N3 1.342(11) . ?
C5 C8 1.372(13) . ?
C6 N3 1.358(12) . ?
C6 C7 1.390(12) . ?
C7 N4 1.339(12) . ?
C8 N4 1.320(11) . ?
C9 N5 1.297(11) . ?
C9 N6 1.386(12) . ?
C9 S2 1.737(9) . ?
C10 C11 1.354(14) . ?
C10 N5 1.376(13) . ?
C11 S2 1.730(10) . ?
C12 O2 1.212(10) . ?
C12 N6 1.355(12) . ?
C12 C13 1.484(14) . ?
C13 N7 1.337(11) . ?
C13 C16 1.373(12) . ?
C14 N7 1.345(13) . ?
C14 C15 1.378(14) . ?
C15 N8 1.327(12) . ?
C16 N8 1.344(13) . ?
